data_7132677
loop_
_publ_author_name
'Yu, Jiulong'
'Wu, Jinyu'
'Zhu, Yu'
'Xiong, Dong'
'Yang, Lin'
'Li, Jun'
'Zheng, Jianfeng'

_publ_section_title
;
 Chiral phosphoric acid-catalyzed enantioselective [5+1] cycloaddition
 reaction of <i>C</i>,<i>N</i>-cyclic azomethine imines with isocyanides.
;
_journal_issue 19
_journal_name_full 'Chemical communications (Cambridge, England)'
_journal_page_first 2637
_journal_page_last 2640
_journal_paper_doi 10.1039/d3cc05890e
_journal_volume 60
_journal_year 2024
_chemical_formula_moiety 'C27 H24 N4 O'
_chemical_formula_sum 'C27 H24 N4 O'
_chemical_formula_weight 420.50
_space_group_crystal_system orthorhombic
_space_group_IT_number 60
_space_group_name_Hall '-P 2n 2ab'
_space_group_name_H-M_alt 'P b c n'
_atom_sites_solution_hydrogens mixed
_atom_sites_solution_primary direct
_audit_creation_date 2021-04-06
_audit_creation_method
;
Olex2 1.2
(compiled 2018.05.29 svn.r3508 for OlexSys, GUI svn.r5506)
;
_audit_update_record
;
2021-09-25 deposited with the CCDC.	2024-02-05 downloaded from the CCDC.
;
_cell_angle_alpha 90
_cell_angle_beta 90
_cell_angle_gamma 90
_cell_formula_units_Z 8
_cell_length_a 26.264(2)
_cell_length_b 9.4519(8)
_cell_length_c 18.6059(14)
_cell_measurement_reflns_used 2030
_cell_measurement_temperature 293(2)
_cell_measurement_theta_max 25.5050
_cell_measurement_theta_min 3.3490
_cell_volume 4618.8(6)
_computing_cell_refinement
;
CrysAlisPro, Agilent Technologies,
Version 1.171.37.34 (release 22-05-2014 CrysAlis171 .NET)
(compiled May 22 2014,16:03:01)
;
_computing_data_collection
;
CrysAlisPro, Agilent Technologies,
Version 1.171.37.34 (release 22-05-2014 CrysAlis171 .NET)
(compiled May 22 2014,16:03:01)
;
_computing_data_reduction
;
CrysAlisPro, Agilent Technologies,
Version 1.171.37.34 (release 22-05-2014 CrysAlis171 .NET)
(compiled May 22 2014,16:03:01)
;
_computing_molecular_graphics 'Olex2 (Dolomanov et al., 2009)'
_computing_publication_material 'Olex2 (Dolomanov et al., 2009)'
_computing_structure_refinement 'ShelXL (Sheldrick, 2015)'
_computing_structure_solution 'ShelXS (Sheldrick, 2008)'
_diffrn_ambient_temperature 293.15
_diffrn_detector 'CCD plate'
_diffrn_detector_area_resol_mean 16.0874
_diffrn_detector_type Eos
_diffrn_measured_fraction_theta_full 0.998
_diffrn_measured_fraction_theta_max 0.998
_diffrn_measurement_details
;
#__ type_ start__ end____ width___ exp.time_
  1 omega  -15.00   16.60   0.4000   40.0000
omega____ theta____ kappa____ phi______ frames
    -      -15.3211  -99.0000  -90.0000 79

#__ type_ start__ end____ width___ exp.time_
  2 omega    8.00   78.00   0.4000   40.0000
omega____ theta____ kappa____ phi______ frames
    -       17.5086   57.0000    0.0000 175

#__ type_ start__ end____ width___ exp.time_
  3 omega  -15.00   29.00   0.4000   40.0000
omega____ theta____ kappa____ phi______ frames
    -       17.5086  -19.0000  150.0000 110
;
_diffrn_measurement_device 'four-circle diffractometer'
_diffrn_measurement_device_type 'Xcalibur, Eos'
_diffrn_measurement_method '\w scans'
_diffrn_orient_matrix_UB_11 -0.0077266000
_diffrn_orient_matrix_UB_12 0.0490059000
_diffrn_orient_matrix_UB_13 -0.0266773000
_diffrn_orient_matrix_UB_21 -0.0049422000
_diffrn_orient_matrix_UB_22 0.0509963000
_diffrn_orient_matrix_UB_23 0.0270691000
_diffrn_orient_matrix_UB_31 0.0254383000
_diffrn_orient_matrix_UB_32 0.0248648000
_diffrn_orient_matrix_UB_33 -0.0028428000
_diffrn_radiation_monochromator graphite
_diffrn_radiation_probe x-ray
_diffrn_radiation_type MoK\a
_diffrn_radiation_wavelength 0.71073
_diffrn_reflns_av_R_equivalents 0.0173
_diffrn_reflns_av_unetI/netI 0.0567
_diffrn_reflns_Laue_measured_fraction_full 0.998
_diffrn_reflns_Laue_measured_fraction_max 0.998
_diffrn_reflns_number 4710
_diffrn_reflns_point_group_measured_fraction_full 0.998
_diffrn_reflns_point_group_measured_fraction_max 0.998
_diffrn_reflns_theta_full 25.242
_diffrn_reflns_theta_max 26.372
_diffrn_reflns_theta_min 3.102
_diffrn_source 'Enhance (Mo) X-ray Source'
_exptl_absorpt_coefficient_mu 0.076
_exptl_absorpt_correction_T_max 1.00000
_exptl_absorpt_correction_T_min 0.77181
_exptl_absorpt_correction_type multi-scan
_exptl_absorpt_process_details
;
CrysAlisPro, Agilent Technologies,
Version 1.171.37.34 (release 22-05-2014 CrysAlis171 .NET)
(compiled May 22 2014,16:03:01)
Empirical absorption correction using spherical harmonics,
 implemented in SCALE3 ABSPACK scaling algorithm.
;
_exptl_crystal_density_diffrn 1.209
_exptl_crystal_density_method 'not measured'
_exptl_crystal_F_000 1776
_exptl_crystal_size_max 0.3
_exptl_crystal_size_mid 0.2
_exptl_crystal_size_min 0.2
_refine_diff_density_max 0.185
_refine_diff_density_min -0.257
_refine_diff_density_rms 0.042
_refine_ls_extinction_method none
_refine_ls_goodness_of_fit_ref 1.006
_refine_ls_hydrogen_treatment mixed
_refine_ls_matrix_type full
_refine_ls_number_parameters 293
_refine_ls_number_reflns 4710
_refine_ls_number_restraints 0
_refine_ls_restrained_S_all 1.006
_refine_ls_R_factor_all 0.1108
_refine_ls_R_factor_gt 0.0606
_refine_ls_shift/su_max 0.001
_refine_ls_shift/su_mean 0.000
_refine_ls_structure_factor_coef Fsqd
_refine_ls_weighting_details 'w=1/[\s^2^(Fo^2^)+(0.0709P)^2^] where P=(Fo^2^+2Fc^2^)/3'
_refine_ls_weighting_scheme calc
_refine_ls_wR_factor_gt 0.1332
_refine_ls_wR_factor_ref 0.1528
_reflns_Friedel_coverage 0.000
_reflns_number_gt 2783
_reflns_number_total 4710
_reflns_threshold_expression 'I > 2\s(I)'
_cod_data_source_file d3cc05890e2.cif
_cod_data_source_block 20210331_s1_lgg_m
_cod_depositor_comments 'Adding full bibliography for 7132675--7132678.cif.'
_cod_original_cell_volume 4618.8(7)
_cod_database_code 7132677
_shelx_shelxl_version_number 2018/3
_chemical_oxdiff_formula c12h12n2o3
_shelx_space_group_comment
;
The symmetry employed for this shelxl refinement is uniquely defined
by the following loop, which should always be used as a source of
symmetry information in preference to the above space-group names.
They are only intended as comments.
;
_shelx_estimated_absorpt_t_max 0.985
_shelx_estimated_absorpt_t_min 0.978
_reflns_odcompleteness_completeness 99.68
_reflns_odcompleteness_iscentric 1
_reflns_odcompleteness_theta 26.32
_olex2_refinement_description
;
1. Fixed Uiso
 At 1.2 times of:
  All C(H) groups, All C(H,H) groups
2.a Ternary CH refined with riding coordinates:
 C12(H12)
2.b Secondary CH2 refined with riding coordinates:
 C23(H23A,H23B), C5(H5A,H5B), C22(H22A,H22B), C4(H4A,H4B)
2.c Aromatic/amide H refined with riding coordinates:
 C7(H7), C10(H10), C8(H8), C9(H9), C20(H20), C25(H25), C16(H16), C31(H31),
 C28(H28), C19(H19), C18(H18), C30(H30), C17(H17), C29(H29)
;
_olex2_submission_special_instructions 'No special instructions were received'

loop_
_space_group_symop_operation_xyz
'x, y, z'
'-x+1/2, -y+1/2, z+1/2'
'x+1/2, -y+1/2, -z'
'-x, y, -z+1/2'
'-x, -y, -z'
'x-1/2, y-1/2, -z-1/2'
'-x-1/2, y-1/2, z'
'x, -y, z-1/2'

loop_
_atom_site_label
_atom_site_type_symbol
_atom_site_fract_x
_atom_site_fract_y
_atom_site_fract_z
_atom_site_U_iso_or_equiv
_atom_site_adp_type
_atom_site_occupancy
_atom_site_site_symmetry_order
_atom_site_calc_flag
_atom_site_refinement_flags_posn
_atom_site_refinement_flags_adp
_atom_site_refinement_flags_occupancy
_atom_site_disorder_assembly
_atom_site_disorder_group
O14 O 0.58223(5) 0.79109(16) 0.12215(7) 0.0468(4) Uani 1 1 d . . . . .
N21 N 0.65389(7) 0.85416(18) 0.18528(9) 0.0403(4) Uani 1 1 d . . . . .
N3 N 0.61537(7) 0.95843(19) 0.01515(9) 0.0438(5) Uani 1 1 d . . . . .
N2 N 0.57071(6) 0.8779(2) 0.00510(9) 0.0431(5) Uani 1 1 d . . . . .
C11 C 0.67560(7) 0.7558(2) 0.01521(11) 0.0356(5) Uani 1 1 d . . . . .
C13 C 0.63114(7) 0.8427(2) 0.12649(11) 0.0362(5) Uani 1 1 d . . . . .
C6 C 0.67659(7) 0.7593(2) -0.05992(11) 0.0401(5) Uani 1 1 d . . . . .
C12 C 0.65401(8) 0.8817(2) 0.05615(11) 0.0378(5) Uani 1 1 d . . . . .
H12 H 0.682133 0.947238 0.065610 0.045 Uiso 1 1 calc R . . . .
C7 C 0.69830(8) 0.6457(3) -0.09623(12) 0.0482(6) Uani 1 1 d . . . . .
H7 H 0.699887 0.647573 -0.146152 0.058 Uiso 1 1 calc R . . . .
C1 C 0.55656(8) 0.8019(2) 0.05728(11) 0.0398(5) Uani 1 1 d . . . . .
C26 C 0.68385(9) 0.5964(2) 0.26052(11) 0.0437(5) Uani 1 1 d . . . . .
C10 C 0.69488(8) 0.6390(2) 0.05127(12) 0.0438(6) Uani 1 1 d . . . . .
H10 H 0.694011 0.636345 0.101217 0.053 Uiso 1 1 calc R . . . .
C32 C 0.68833(10) 0.3879(3) 0.19872(12) 0.0494(6) Uani 1 1 d . . . . .
C27 C 0.65404(9) 0.4815(2) 0.23228(11) 0.0433(6) Uani 1 1 d . . . . .
C23 C 0.66420(9) 0.7252(2) 0.29848(12) 0.0488(6) Uani 1 1 d . . . . .
H23A H 0.692800 0.783566 0.312925 0.059 Uiso 1 1 calc R . . . .
H23B H 0.646391 0.696011 0.341684 0.059 Uiso 1 1 calc R . . . .
C5 C 0.65147(9) 0.8778(3) -0.10068(12) 0.0533(6) Uani 1 1 d . . . . .
H5A H 0.621542 0.840884 -0.124789 0.064 Uiso 1 1 calc R . . . .
H5B H 0.674775 0.911199 -0.137397 0.064 Uiso 1 1 calc R . . . .
C15 C 0.50981(8) 0.7164(2) 0.05663(12) 0.0412(5) Uani 1 1 d . . . . .
C22 C 0.62867(9) 0.8122(3) 0.25258(11) 0.0485(6) Uani 1 1 d . . . . .
H22A H 0.598400 0.757442 0.241667 0.058 Uiso 1 1 calc R . . . .
H22B H 0.618274 0.896049 0.278810 0.058 Uiso 1 1 calc R . . . .
N24 N 0.73606(9) 0.4415(2) 0.20673(12) 0.0578(6) Uani 1 1 d . . . . .
C4 C 0.63577(9) 1.0017(3) -0.05452(12) 0.0528(6) Uani 1 1 d . . . . .
H4A H 0.665043 1.062397 -0.046861 0.063 Uiso 1 1 calc R . . . .
H4B H 0.610170 1.056315 -0.079848 0.063 Uiso 1 1 calc R . . . .
C8 C 0.71736(8) 0.5312(3) -0.06021(13) 0.0525(6) Uani 1 1 d . . . . .
H8 H 0.731692 0.456492 -0.085679 0.063 Uiso 1 1 calc R . . . .
C9 C 0.71536(8) 0.5264(3) 0.01363(13) 0.0510(6) Uani 1 1 d . . . . .
H9 H 0.727734 0.447848 0.038121 0.061 Uiso 1 1 calc R . . . .
C20 C 0.46896(8) 0.7546(3) 0.01386(13) 0.0545(6) Uani 1 1 d . . . . .
H20 H 0.470430 0.837291 -0.013110 0.065 Uiso 1 1 calc R . . . .
C25 C 0.73257(9) 0.5662(3) 0.24408(13) 0.0513(6) Uani 1 1 d . . . . .
H25 H 0.760249 0.622519 0.256449 0.062 Uiso 1 1 calc R . . . .
C16 C 0.50704(9) 0.5936(3) 0.09650(13) 0.0534(6) Uani 1 1 d . . . . .
H16 H 0.534059 0.567384 0.125925 0.064 Uiso 1 1 calc R . . . .
C31 C 0.67162(13) 0.2651(3) 0.16531(14) 0.0689(8) Uani 1 1 d . . . . .
H31 H 0.694394 0.205062 0.142169 0.083 Uiso 1 1 calc R . . . .
C28 C 0.60261(9) 0.4469(3) 0.23365(13) 0.0564(7) Uani 1 1 d . . . . .
H28 H 0.579349 0.506109 0.256323 0.068 Uiso 1 1 calc R . . . .
C19 C 0.42634(9) 0.6711(3) 0.01104(15) 0.0653(8) Uani 1 1 d . . . . .
H19 H 0.398916 0.697984 -0.017475 0.078 Uiso 1 1 calc R . . . .
C18 C 0.42392(9) 0.5483(3) 0.04996(15) 0.0648(8) Uani 1 1 d . . . . .
H18 H 0.395124 0.491298 0.047438 0.078 Uiso 1 1 calc R . . . .
C30 C 0.62077(14) 0.2348(3) 0.16740(17) 0.0817(9) Uani 1 1 d . . . . .
H30 H 0.608917 0.152529 0.145702 0.098 Uiso 1 1 calc R . . . .
C17 C 0.46414(10) 0.5098(3) 0.09268(14) 0.0638(7) Uani 1 1 d . . . . .
H17 H 0.462479 0.426633 0.119262 0.077 Uiso 1 1 calc R . . . .
C29 C 0.58649(12) 0.3243(3) 0.20121(17) 0.0762(8) Uani 1 1 d . . . . .
H29 H 0.552087 0.301051 0.201926 0.091 Uiso 1 1 calc R . . . .
H24 H 0.7649(11) 0.402(3) 0.1992(16) 0.086(10) Uiso 1 1 d . . . . .

loop_
_atom_site_aniso_label
_atom_site_aniso_U_11
_atom_site_aniso_U_22
_atom_site_aniso_U_33
_atom_site_aniso_U_23
_atom_site_aniso_U_13
_atom_site_aniso_U_12
O14 0.0443(8) 0.0587(10) 0.0374(8) 0.0032(8) 0.0002(7) -0.0077(8)
N21 0.0506(10) 0.0327(10) 0.0377(10) -0.0076(9) -0.0006(9) 0.0021(9)
N3 0.0502(10) 0.0350(10) 0.0464(11) 0.0080(10) 0.0015(9) 0.0019(9)
N2 0.0449(10) 0.0390(11) 0.0453(10) 0.0067(10) 0.0019(9) 0.0053(9)
C11 0.0345(10) 0.0372(12) 0.0351(11) -0.0012(11) 0.0003(10) -0.0004(9)
C13 0.0412(11) 0.0270(11) 0.0405(11) -0.0041(11) 0.0028(10) 0.0014(10)
C6 0.0393(11) 0.0457(13) 0.0355(11) 0.0014(12) 0.0019(10) -0.0046(10)
C12 0.0403(11) 0.0344(11) 0.0388(11) 0.0008(11) -0.0002(10) -0.0059(10)
C7 0.0506(13) 0.0580(15) 0.0360(11) -0.0072(13) 0.0046(11) -0.0029(12)
C1 0.0409(11) 0.0410(12) 0.0374(11) 0.0003(12) -0.0019(10) 0.0070(10)
C26 0.0596(14) 0.0431(12) 0.0285(11) 0.0076(11) -0.0016(11) 0.0010(12)
C10 0.0454(12) 0.0504(14) 0.0358(11) 0.0010(12) 0.0028(10) 0.0061(11)
C32 0.0672(16) 0.0450(14) 0.0360(12) 0.0057(12) -0.0053(12) 0.0124(13)
C27 0.0557(13) 0.0413(13) 0.0329(11) 0.0067(11) -0.0029(11) 0.0048(12)
C23 0.0661(15) 0.0481(14) 0.0323(11) -0.0032(12) 0.0008(11) -0.0031(12)
C5 0.0628(14) 0.0603(16) 0.0368(12) 0.0102(13) 0.0047(12) 0.0040(13)
C15 0.0410(11) 0.0419(12) 0.0408(12) -0.0051(12) 0.0017(10) 0.0044(10)
C22 0.0618(14) 0.0452(13) 0.0385(11) -0.0096(12) 0.0066(11) 0.0022(12)
N24 0.0600(14) 0.0596(15) 0.0539(13) 0.0067(12) 0.0039(12) 0.0200(13)
C4 0.0597(14) 0.0472(14) 0.0514(14) 0.0175(13) 0.0072(12) 0.0030(12)
C8 0.0510(13) 0.0533(15) 0.0532(15) -0.0147(14) 0.0005(12) 0.0089(12)
C9 0.0521(13) 0.0501(15) 0.0506(14) -0.0015(14) -0.0029(12) 0.0142(12)
C20 0.0480(13) 0.0540(15) 0.0616(15) -0.0020(14) -0.0052(13) 0.0044(12)
C25 0.0500(13) 0.0568(16) 0.0470(13) 0.0152(14) -0.0022(12) 0.0006(13)
C16 0.0498(13) 0.0586(15) 0.0520(14) 0.0083(14) -0.0019(12) -0.0023(13)
C31 0.100(2) 0.0518(17) 0.0547(16) -0.0037(15) -0.0127(16) 0.0257(17)
C28 0.0619(15) 0.0454(14) 0.0620(16) 0.0023(14) 0.0005(13) 0.0015(13)
C19 0.0466(14) 0.076(2) 0.0732(17) -0.0073(18) -0.0115(14) 0.0035(14)
C18 0.0476(14) 0.0722(19) 0.0745(18) -0.0157(18) 0.0076(14) -0.0104(14)
C30 0.110(3) 0.0449(17) 0.090(2) -0.0046(17) -0.031(2) 0.0071(18)
C17 0.0661(16) 0.0580(16) 0.0674(18) 0.0031(16) 0.0116(15) -0.0109(14)
C29 0.0786(19) 0.0553(17) 0.095(2) 0.0080(18) -0.0183(18) -0.0086(16)

loop_
_atom_type_symbol
_atom_type_description
_atom_type_scat_dispersion_real
_atom_type_scat_dispersion_imag
_atom_type_scat_source
C C 0.0033 0.0016 'International Tables Vol C Tables 4.2.6.8 and 6.1.1.4'
H H 0.0000 0.0000 'International Tables Vol C Tables 4.2.6.8 and 6.1.1.4'
N N 0.0061 0.0033 'International Tables Vol C Tables 4.2.6.8 and 6.1.1.4'
O O 0.0106 0.0060 'International Tables Vol C Tables 4.2.6.8 and 6.1.1.4'

loop_
_geom_angle_atom_site_label_1
_geom_angle_atom_site_label_2
_geom_angle_atom_site_label_3
_geom_angle
_geom_angle_site_symmetry_1
_geom_angle_site_symmetry_3
_geom_angle_publ_flag
C13 O14 C1 118.59(16) . . ?
C13 N21 C22 120.40(18) . . ?
N2 N3 C12 112.24(16) . . ?
N2 N3 C4 109.77(17) . . ?
C4 N3 C12 110.32(16) . . ?
C1 N2 N3 116.70(17) . . ?
C6 C11 C12 119.26(19) . . ?
C10 C11 C6 119.7(2) . . ?
C10 C11 C12 121.06(18) . . ?
O14 C13 C12 114.42(18) . . ?
N21 C13 O14 121.84(19) . . ?
N21 C13 C12 123.75(18) . . ?
C11 C6 C5 120.9(2) . . ?
C7 C6 C11 118.3(2) . . ?
C7 C6 C5 120.6(2) . . ?
N3 C12 C11 112.65(17) . . ?
N3 C12 C13 107.57(16) . . ?
C13 C12 C11 113.43(17) . . ?
C8 C7 C6 121.5(2) . . ?
O14 C1 C15 111.87(18) . . ?
N2 C1 O14 124.62(19) . . ?
N2 C1 C15 123.50(19) . . ?
C27 C26 C23 126.7(2) . . ?
C25 C26 C27 105.9(2) . . ?
C25 C26 C23 127.4(2) . . ?
C9 C10 C11 120.6(2) . . ?
N24 C32 C27 107.9(2) . . ?
N24 C32 C31 130.7(3) . . ?
C31 C32 C27 121.4(3) . . ?
C32 C27 C26 106.8(2) . . ?
C28 C27 C26 134.4(2) . . ?
C28 C27 C32 118.8(2) . . ?
C26 C23 C22 112.88(18) . . ?
C6 C5 C4 114.22(18) . . ?
C20 C15 C1 120.6(2) . . ?
C16 C15 C1 120.17(19) . . ?
C16 C15 C20 119.2(2) . . ?
N21 C22 C23 110.50(18) . . ?
C32 N24 C25 108.3(2) . . ?
N3 C4 C5 112.83(18) . . ?
C7 C8 C9 120.1(2) . . ?
C8 C9 C10 119.7(2) . . ?
C19 C20 C15 120.4(2) . . ?
C26 C25 N24 111.2(2) . . ?
C15 C16 C17 119.9(2) . . ?
C30 C31 C32 118.1(3) . . ?
C29 C28 C27 119.4(3) . . ?
C18 C19 C20 120.4(2) . . ?
C19 C18 C17 119.7(2) . . ?
C31 C30 C29 121.3(3) . . ?
C18 C17 C16 120.5(3) . . ?
C28 C29 C30 120.9(3) . . ?

loop_
_geom_bond_atom_site_label_1
_geom_bond_atom_site_label_2
_geom_bond_distance
_geom_bond_site_symmetry_2
_geom_bond_publ_flag
O14 C13 1.377(2) . ?
O14 C1 1.386(2) . ?
N21 C13 1.251(2) . ?
N21 C22 1.471(3) . ?
N3 N2 1.411(2) . ?
N3 C12 1.462(3) . ?
N3 C4 1.461(3) . ?
N2 C1 1.263(3) . ?
C11 C6 1.399(3) . ?
C11 C12 1.522(3) . ?
C11 C10 1.388(3) . ?
C13 C12 1.486(3) . ?
C6 C7 1.391(3) . ?
C6 C5 1.505(3) . ?
C7 C8 1.367(3) . ?
C1 C15 1.470(3) . ?
C26 C27 1.439(3) . ?
C26 C23 1.499(3) . ?
C26 C25 1.346(3) . ?
C10 C9 1.382(3) . ?
C32 C27 1.408(3) . ?
C32 N24 1.360(3) . ?
C32 C31 1.388(3) . ?
C27 C28 1.390(3) . ?
C23 C22 1.509(3) . ?
C5 C4 1.510(3) . ?
C15 C20 1.384(3) . ?
C15 C16 1.379(3) . ?
N24 C25 1.371(3) . ?
C8 C9 1.376(3) . ?
C20 C19 1.370(3) . ?
C16 C17 1.379(3) . ?
C31 C30 1.366(4) . ?
C28 C29 1.373(4) . ?
C19 C18 1.369(4) . ?
C18 C17 1.371(3) . ?
C30 C29 1.387(4) . ?
